data_4082962
loop_
_publ_author_name
'Marquard, Seth L.'
'Bezpalko, Mark W.'
'Foxman, Bruce M.'
'Thomas, Christine M.'

_publ_section_title
;
 Interaction and Activation of Carbon--Heteroatom \p Bonds with a Zr/Co
 Heterobimetallic Complex
;
_journal_issue 8
_journal_name_full Organometallics
_journal_page_first 2071
_journal_paper_doi 10.1021/om500217a
_journal_volume 33
_journal_year 2014
_chemical_absolute_configuration ad
_chemical_formula_moiety 'C58 H84 Co1 N4 P3 Zr1'
_chemical_formula_sum 'C58 H84 Co N4 P3 Zr'
_chemical_formula_weight 1080.41
_space_group_IT_number 4
_symmetry_cell_setting monoclinic
_symmetry_space_group_name_Hall 'P 2yb'
_symmetry_space_group_name_H-M 'P 1 21 1'
_atom_sites_solution_hydrogens difmap
_atom_sites_solution_primary direct
_audit_creation_date 2012-11-12
_audit_creation_method CRYSTALS_ver_14.43
_cell_angle_alpha 90
_cell_angle_beta 108.385(8)
_cell_angle_gamma 90
_cell_formula_units_Z 2
_cell_length_a 11.3707(15)
_cell_length_b 19.982(3)
_cell_length_c 13.084(3)
_cell_measurement_reflns_used 5620
_cell_measurement_temperature 135
_cell_measurement_theta_max 26
_cell_measurement_theta_min 2
_cell_volume 2821.1(9)
_computing_cell_refinement 'Apex2 (Bruker AXS, 2006)'
_computing_data_collection 'Apex2 (Bruker AXS, 2006)'
_computing_data_reduction 'Apex2 (Bruker AXS, 2006)'
_computing_molecular_graphics 'CAMERON (Watkin et al., 1996)'
_computing_publication_material 'CRYSTALS (Betteridge et al., 2003)'
_computing_structure_refinement 'CRYSTALS (Betteridge et al., 2003)'
_computing_structure_solution 'SIR92 (Altomare et al., 1994)'
_diffrn_ambient_temperature 135
_diffrn_measured_fraction_theta_full 0.998
_diffrn_measured_fraction_theta_max 0.995
_diffrn_measurement_device Area
_diffrn_measurement_device_type 'Bruker Kappa Apex2'
_diffrn_measurement_method '\f & \w scans'
_diffrn_radiation_monochromator graphite
_diffrn_radiation_type 'Mo K\a'
_diffrn_radiation_wavelength 0.71073
_diffrn_reflns_av_R_equivalents 0.094
_diffrn_reflns_limit_h_max 11
_diffrn_reflns_limit_h_min -14
_diffrn_reflns_limit_k_max 25
_diffrn_reflns_limit_k_min -25
_diffrn_reflns_limit_l_max 16
_diffrn_reflns_limit_l_min -14
_diffrn_reflns_number 35590
_diffrn_reflns_theta_full 26.620
_diffrn_reflns_theta_max 27.163
_diffrn_reflns_theta_min 1.887
_diffrn_standards_number 0
_exptl_absorpt_coefficient_mu 0.603
_exptl_absorpt_correction_T_max 0.92
_exptl_absorpt_correction_T_min 0.92
_exptl_absorpt_correction_type numerical
_exptl_absorpt_process_details
; 
 Analytical Absorption (De Meulenaer & Tompa, 1965) 
;
_exptl_crystal_colour green
_exptl_crystal_density_diffrn 1.272
_exptl_crystal_density_method 'not measured'
_exptl_crystal_description prism
_exptl_crystal_F_000 1144
_exptl_crystal_size_max 0.220
_exptl_crystal_size_mid 0.140
_exptl_crystal_size_min 0.136
_refine_diff_density_max 2.25
_refine_diff_density_min -1.24
_refine_ls_abs_structure_details 'Flack (1983), 4958 Friedel-pairs'
_refine_ls_abs_structure_Flack 0.04(2)
_refine_ls_extinction_method None
_refine_ls_goodness_of_fit_ref 1.0000
_refine_ls_hydrogen_treatment constr
_refine_ls_matrix_type full
_refine_ls_number_parameters 604
_refine_ls_number_reflns 11374
_refine_ls_number_restraints 1
_refine_ls_R_factor_all 0.0720
_refine_ls_R_factor_gt 0.0567
_refine_ls_shift/su_max 0.0004344
_refine_ls_shift/su_mean 0.0000392
_refine_ls_structure_factor_coef Fsqd
_refine_ls_weighting_details
;
 Method= Modified Sheldrick 
 w=1/[\s^2^(F^2^) + ( 0.09P)^2^ + 0.00P] 
 ,where P=(max(Fo^2^,0) + 2Fc^2^)/3 
;
_refine_ls_weighting_scheme calc
_refine_ls_wR_factor_all 0.1378
_refine_ls_wR_factor_gt 0.1306
_refine_ls_wR_factor_ref 0.1378
_reflns_limit_h_max 13
_reflns_limit_h_min -14
_reflns_limit_k_max 25
_reflns_limit_k_min -25
_reflns_limit_l_max 16
_reflns_limit_l_min 0
_reflns_number_gt 9322
_reflns_number_total 11374
_reflns_threshold_expression I>2.0\s(I)
_oxford_diffrn_Wilson_B_factor 0.00
_oxford_diffrn_Wilson_scale 0.00
_oxford_refine_ls_r_factor_ref 0.0720
_oxford_refine_ls_scale 0.11322(4)
_oxford_reflns_number_all 11374
_oxford_reflns_threshold_expression_ref I>-10.0\s(I)
_oxford_structure_analysis_title 'slmIII_102_0ma in P2(1)'
_cod_data_source_file om500217a_si_002.cif
_cod_data_source_block 15
_cod_depositor_comments 'Adding full bibliography for 4082958--4082963.cif.'
_cod_original_cell_volume 2821.1(8)
_cod_original_sg_symbol_Hall 'P 2yb '
_cod_original_sg_symbol_H-M 'P 1 21 1 '
_cod_original_formula_sum 'C58 H84 Co1 N4 P3 Zr1'
_cod_database_code 4082962

loop_
_symmetry_equiv_pos_as_xyz
x,y,z
-x,y+1/2,-z

loop_
_atom_site_label
_atom_site_type_symbol
_atom_site_fract_x
_atom_site_fract_y
_atom_site_fract_z
_atom_site_U_iso_or_equiv
_atom_site_occupancy
_atom_site_adp_type
_atom_site_refinement_flags_posn
Zr1 Zr -0.07758(4) 0.74818(4) 0.17592(3) 0.0149 1.0000 Uani .
Co1 Co -0.10173(5) 0.73785(5) -0.02906(5) 0.0160 1.0000 Uani .
P1 P -0.20730(11) 0.82651(7) -0.01460(10) 0.0169 1.0000 Uani .
P2 P 0.09549(10) 0.73403(7) 0.04975(9) 0.0169 1.0000 Uani .
P3 P -0.04820(12) 0.77613(8) 0.38389(11) 0.0200 1.0000 Uani .
N1 N -0.1977(3) 0.8341(2) 0.1175(3) 0.0181 1.0000 Uani .
N2 N 0.1123(3) 0.7401(2) 0.1828(3) 0.0191 1.0000 Uani .
N3 N -0.1008(4) 0.70395(19) 0.3197(3) 0.0156 1.0000 Uani .
N4 N -0.1530(4) 0.6740(2) 0.0609(3) 0.0197 1.0000 Uani .
C1 C -0.2386(5) 0.8906(2) 0.1642(4) 0.0186 1.0000 Uani .
C2 C -0.1523(5) 0.9407(3) 0.2127(4) 0.0213 1.0000 Uani .
C3 C -0.0175(5) 0.9362(3) 0.2235(5) 0.0279 1.0000 Uani .
C4 C -0.1913(6) 0.9983(2) 0.2531(5) 0.0258 1.0000 Uani .
C5 C -0.3144(6) 1.0079(3) 0.2480(5) 0.0319 1.0000 Uani .
C6 C -0.3559(6) 1.0714(4) 0.2890(6) 0.0494 1.0000 Uani .
C7 C -0.3967(5) 0.9572(3) 0.2054(5) 0.0287 1.0000 Uani .
C8 C -0.3619(5) 0.8980(3) 0.1644(4) 0.0223 1.0000 Uani .
C9 C -0.4612(5) 0.8466(3) 0.1229(5) 0.0261 1.0000 Uani .
C10 C -0.3758(5) 0.8177(3) -0.0942(4) 0.0250 1.0000 Uani .
C11 C -0.4257(4) 0.7494(3) -0.0779(4) 0.0252 1.0000 Uani .
C12 C -0.4007(5) 0.8290(3) -0.2151(4) 0.0306 1.0000 Uani .
C13 C -0.1646(5) 0.9091(3) -0.0580(4) 0.0219 1.0000 Uani .
C14 C -0.2527(5) 0.9670(3) -0.0590(5) 0.0304 1.0000 Uani .
C15 C -0.1339(5) 0.9093(3) -0.1651(5) 0.0304 1.0000 Uani .
C16 C 0.2188(4) 0.7230(2) 0.2748(4) 0.0172 1.0000 Uani .
C17 C 0.2382(5) 0.6574(2) 0.3153(4) 0.0201 1.0000 Uani .
C18 C 0.1580(5) 0.5997(3) 0.2614(4) 0.0277 1.0000 Uani .
C19 C 0.3379(5) 0.6430(3) 0.4066(4) 0.0270 1.0000 Uani .
C20 C 0.4194(5) 0.6917(3) 0.4616(4) 0.0274 1.0000 Uani .
C21 C 0.5258(5) 0.6751(4) 0.5603(5) 0.0420 1.0000 Uani .
C22 C 0.3994(4) 0.7567(3) 0.4220(4) 0.0242 1.0000 Uani .
C23 C 0.3006(4) 0.7731(3) 0.3306(4) 0.0205 1.0000 Uani .
C24 C 0.2877(5) 0.8457(3) 0.2970(5) 0.0259 1.0000 Uani .
C25 C 0.1980(5) 0.7971(3) 0.0199(4) 0.0211 1.0000 Uani .
C26 C 0.1567(5) 0.8692(3) 0.0302(5) 0.0243 1.0000 Uani .
C27 C 0.2158(5) 0.7897(3) -0.0904(5) 0.0288 1.0000 Uani .
C28 C 0.1707(4) 0.6547(3) 0.0282(4) 0.0193 1.0000 Uani .
C29 C 0.3101(4) 0.6526(3) 0.0793(4) 0.0253 1.0000 Uani .
C30 C 0.1321(5) 0.6309(3) -0.0901(4) 0.0294 1.0000 Uani .
C31 C -0.1620(5) 0.6493(3) 0.3531(4) 0.0217 1.0000 Uani .
C32 C -0.0988(5) 0.5977(3) 0.4218(4) 0.0236 1.0000 Uani .
C33 C 0.0402(5) 0.5950(3) 0.4682(5) 0.0346 1.0000 Uani .
C34 C -0.1668(6) 0.5457(3) 0.4473(4) 0.0274 1.0000 Uani .
C35 C -0.2942(5) 0.5425(3) 0.4093(4) 0.0284 1.0000 Uani .
C36 C -0.3655(7) 0.4869(3) 0.4397(6) 0.0429 1.0000 Uani .
C37 C -0.3558(5) 0.5924(3) 0.3399(4) 0.0270 1.0000 Uani .
C38 C -0.2930(5) 0.6455(3) 0.3101(4) 0.0240 1.0000 Uani .
C39 C -0.3661(5) 0.6965(3) 0.2331(5) 0.0310 1.0000 Uani .
C40 C -0.1700(5) 0.8188(3) 0.4252(4) 0.0262 1.0000 Uani .
C41 C -0.2361(6) 0.7808(3) 0.4921(5) 0.0340 1.0000 Uani .
C42 C -0.1264(6) 0.8861(3) 0.4790(5) 0.0383 1.0000 Uani .
C43 C 0.0877(5) 0.7638(3) 0.5060(4) 0.0284 1.0000 Uani .
C44 C 0.0632(5) 0.7388(4) 0.6072(4) 0.0395 1.0000 Uani .
C45 C 0.1682(6) 0.8270(3) 0.5310(5) 0.0424 1.0000 Uani .
C46 C -0.2017(4) 0.6176(2) 0.0146(4) 0.0186 1.0000 Uani .
C47 C -0.2087(4) 0.6085(2) -0.0969(4) 0.0184 1.0000 Uani .
C48 C -0.1736(4) 0.6656(3) -0.1465(4) 0.0194 1.0000 Uani .
C49 C -0.1707(5) 0.6588(3) -0.2527(4) 0.0274 1.0000 Uani .
C50 C -0.1944(5) 0.5978(3) -0.3051(4) 0.0322 1.0000 Uani .
C51 C -0.2294(5) 0.5434(3) -0.2560(5) 0.0318 1.0000 Uani .
C52 C -0.2359(5) 0.5483(3) -0.1535(4) 0.0264 1.0000 Uani .
C53 C -0.2497(5) 0.5645(2) 0.0705(4) 0.0203 1.0000 Uani .
C54 C -0.3731(5) 0.5450(3) 0.0294(5) 0.0305 1.0000 Uani .
C55 C -0.4182(6) 0.4915(3) 0.0742(6) 0.0399 1.0000 Uani .
C56 C -0.3405(6) 0.4582(3) 0.1615(5) 0.0346 1.0000 Uani .
C57 C -0.2172(6) 0.4767(3) 0.2042(5) 0.0308 1.0000 Uani .
C58 C -0.1736(5) 0.5307(3) 0.1590(5) 0.0251 1.0000 Uani .
H31 H 0.0330 0.9484 0.2943 0.0421 1.0000 Uiso R
H32 H 0.0024 0.9652 0.1734 0.0425 1.0000 Uiso R
H33 H 0.0029 0.8911 0.2091 0.0423 1.0000 Uiso R
H41 H -0.1328 1.0308 0.2840 0.0309 1.0000 Uiso R
H61 H -0.4447 1.0707 0.2746 0.0739 1.0000 Uiso R
H62 H -0.3349 1.1099 0.2547 0.0740 1.0000 Uiso R
H63 H -0.3163 1.0747 0.3652 0.0738 1.0000 Uiso R
H71 H -0.4797 0.9612 0.2041 0.0348 1.0000 Uiso R
H91 H -0.4950 0.8353 0.1785 0.0390 1.0000 Uiso R
H92 H -0.5265 0.8633 0.0627 0.0390 1.0000 Uiso R
H93 H -0.4279 0.8064 0.1018 0.0387 1.0000 Uiso R
H101 H -0.4221 0.8515 -0.0680 0.0297 1.0000 Uiso R
H111 H -0.3954 0.7363 -0.0045 0.0381 1.0000 Uiso R
H112 H -0.5154 0.7505 -0.0996 0.0383 1.0000 Uiso R
H113 H -0.4008 0.7160 -0.1213 0.0375 1.0000 Uiso R
H121 H -0.3853 0.8747 -0.2284 0.0454 1.0000 Uiso R
H122 H -0.4851 0.8188 -0.2541 0.0458 1.0000 Uiso R
H123 H -0.3466 0.8014 -0.2412 0.0458 1.0000 Uiso R
H131 H -0.0860 0.9200 -0.0025 0.0265 1.0000 Uiso R
H141 H -0.2736 0.9690 0.0074 0.0457 1.0000 Uiso R
H142 H -0.3273 0.9603 -0.1182 0.0459 1.0000 Uiso R
H143 H -0.2137 1.0084 -0.0697 0.0458 1.0000 Uiso R
H151 H -0.0920 0.8681 -0.1723 0.0460 1.0000 Uiso R
H152 H -0.2106 0.9132 -0.2235 0.0461 1.0000 Uiso R
H153 H -0.0816 0.9472 -0.1655 0.0460 1.0000 Uiso R
H181 H 0.1456 0.5702 0.3149 0.0424 1.0000 Uiso R
H182 H 0.1991 0.5754 0.2189 0.0416 1.0000 Uiso R
H183 H 0.0780 0.6156 0.2158 0.0422 1.0000 Uiso R
H191 H 0.3492 0.5990 0.4296 0.0320 1.0000 Uiso R
H211 H 0.5764 0.7137 0.5849 0.0634 1.0000 Uiso R
H212 H 0.5760 0.6410 0.5441 0.0631 1.0000 Uiso R
H213 H 0.4960 0.6593 0.6164 0.0630 1.0000 Uiso R
H221 H 0.4536 0.7899 0.4581 0.0291 1.0000 Uiso R
H241 H 0.3430 0.8734 0.3516 0.0393 1.0000 Uiso R
H242 H 0.3055 0.8528 0.2309 0.0388 1.0000 Uiso R
H243 H 0.2047 0.8599 0.2866 0.0384 1.0000 Uiso R
H251 H 0.2799 0.7897 0.0735 0.0247 1.0000 Uiso R
H261 H 0.1276 0.8742 0.0920 0.0367 1.0000 Uiso R
H262 H 0.0892 0.8803 -0.0334 0.0369 1.0000 Uiso R
H263 H 0.2236 0.8995 0.0370 0.0370 1.0000 Uiso R
H271 H 0.2641 0.7506 -0.0914 0.0428 1.0000 Uiso R
H272 H 0.1355 0.7850 -0.1441 0.0427 1.0000 Uiso R
H273 H 0.2565 0.8278 -0.1066 0.0430 1.0000 Uiso R
H281 H 0.1397 0.6207 0.0663 0.0229 1.0000 Uiso R
H291 H 0.3337 0.6672 0.1537 0.0378 1.0000 Uiso R
H292 H 0.3413 0.6080 0.0779 0.0381 1.0000 Uiso R
H293 H 0.3501 0.6817 0.0412 0.0380 1.0000 Uiso R
H301 H 0.0479 0.6151 -0.1129 0.0441 1.0000 Uiso R
H302 H 0.1827 0.5950 -0.0989 0.0443 1.0000 Uiso R
H303 H 0.1366 0.6662 -0.1375 0.0446 1.0000 Uiso R
H331 H 0.0684 0.5506 0.4601 0.0519 1.0000 Uiso R
H332 H 0.0800 0.6257 0.4324 0.0519 1.0000 Uiso R
H333 H 0.0663 0.6049 0.5444 0.0521 1.0000 Uiso R
H341 H -0.1234 0.5114 0.4921 0.0328 1.0000 Uiso R
H361 H -0.4260 0.4691 0.3769 0.0642 1.0000 Uiso R
H362 H -0.3108 0.4517 0.4728 0.0641 1.0000 Uiso R
H363 H -0.4064 0.5019 0.4898 0.0643 1.0000 Uiso R
H371 H -0.4424 0.5908 0.3115 0.0316 1.0000 Uiso R
H391 H -0.4497 0.6960 0.2316 0.0459 1.0000 Uiso R
H392 H -0.3628 0.6890 0.1616 0.0461 1.0000 Uiso R
H393 H -0.3327 0.7401 0.2561 0.0456 1.0000 Uiso R
H401 H -0.2339 0.8297 0.3574 0.0309 1.0000 Uiso R
H411 H -0.2602 0.7362 0.4637 0.0513 1.0000 Uiso R
H412 H -0.3100 0.8045 0.4901 0.0507 1.0000 Uiso R
H413 H -0.1840 0.7773 0.5646 0.0510 1.0000 Uiso R
H421 H -0.0781 0.9080 0.4405 0.0569 1.0000 Uiso R
H422 H -0.1966 0.9142 0.4784 0.0570 1.0000 Uiso R
H423 H -0.0749 0.8785 0.5519 0.0568 1.0000 Uiso R
H431 H 0.1380 0.7298 0.4868 0.0339 1.0000 Uiso R
H441 H 0.0014 0.7041 0.5899 0.0593 1.0000 Uiso R
H442 H 0.0331 0.7760 0.6382 0.0592 1.0000 Uiso R
H443 H 0.1387 0.7222 0.6576 0.0588 1.0000 Uiso R
H451 H 0.1837 0.8426 0.4666 0.0639 1.0000 Uiso R
H452 H 0.1254 0.8609 0.5570 0.0640 1.0000 Uiso R
H453 H 0.2460 0.8173 0.5852 0.0640 1.0000 Uiso R
H491 H -0.1520 0.6959 -0.2873 0.0327 1.0000 Uiso R
H501 H -0.1879 0.5938 -0.3745 0.0386 1.0000 Uiso R
H511 H -0.2476 0.5025 -0.2920 0.0376 1.0000 Uiso R
H521 H -0.2579 0.5111 -0.1220 0.0323 1.0000 Uiso R
H541 H -0.4257 0.5681 -0.0290 0.0366 1.0000 Uiso R
H551 H -0.5016 0.4796 0.0451 0.0480 1.0000 Uiso R
H561 H -0.3722 0.4234 0.1938 0.0421 1.0000 Uiso R
H571 H -0.1635 0.4538 0.2626 0.0370 1.0000 Uiso R
H581 H -0.0917 0.5444 0.1890 0.0301 1.0000 Uiso R

loop_
_atom_site_aniso_label
_atom_site_aniso_U_11
_atom_site_aniso_U_22
_atom_site_aniso_U_33
_atom_site_aniso_U_23
_atom_site_aniso_U_13
_atom_site_aniso_U_12
Zr1 0.01353(19) 0.0137(2) 0.0161(2) -0.00078(19) 0.00291(15) -0.00072(19)
Co1 0.0150(3) 0.0142(3) 0.0172(3) 0.0004(3) 0.0026(2) 0.0002(3)
P1 0.0144(6) 0.0145(6) 0.0199(6) 0.0021(5) 0.0028(5) 0.0017(5)
P2 0.0147(5) 0.0172(7) 0.0179(6) -0.0007(5) 0.0038(4) 0.0006(5)
P3 0.0213(6) 0.0205(6) 0.0172(6) -0.0018(5) 0.0047(5) -0.0027(5)
N1 0.0100(18) 0.017(2) 0.025(2) -0.0010(17) 0.0013(16) 0.0035(16)
N2 0.0168(17) 0.021(2) 0.0195(18) -0.0011(19) 0.0050(15) 0.0024(19)
N3 0.020(2) 0.0083(19) 0.018(2) -0.0011(15) 0.0051(17) -0.0002(15)
N4 0.019(2) 0.015(2) 0.024(2) -0.0006(17) 0.0056(18) 0.0003(17)
C1 0.023(2) 0.018(2) 0.014(2) 0.0021(18) 0.005(2) 0.005(2)
C2 0.023(3) 0.017(3) 0.023(3) 0.002(2) 0.006(2) -0.003(2)
C3 0.025(3) 0.022(3) 0.034(3) -0.005(2) 0.006(2) -0.006(2)
C4 0.034(3) 0.014(3) 0.028(3) -0.007(2) 0.007(3) 0.002(2)
C5 0.040(3) 0.024(3) 0.031(3) -0.006(2) 0.011(3) 0.011(2)
C6 0.046(4) 0.039(4) 0.054(4) -0.022(3) 0.003(3) 0.016(3)
C7 0.028(3) 0.024(3) 0.034(3) -0.003(2) 0.010(2) 0.007(2)
C8 0.022(3) 0.023(3) 0.022(3) 0.002(2) 0.008(2) 0.004(2)
C9 0.022(3) 0.020(3) 0.037(3) 0.006(2) 0.011(2) 0.001(2)
C10 0.019(2) 0.026(3) 0.024(3) 0.000(2) 0.000(2) 0.003(2)
C11 0.016(2) 0.024(3) 0.035(3) -0.001(3) 0.0071(19) 0.006(2)
C12 0.024(3) 0.034(3) 0.024(3) 0.007(2) -0.006(2) 0.007(2)
C13 0.019(2) 0.016(3) 0.031(3) 0.005(2) 0.009(2) 0.003(2)
C14 0.031(3) 0.020(3) 0.040(3) 0.005(2) 0.011(3) 0.001(2)
C15 0.033(3) 0.027(3) 0.031(3) 0.011(2) 0.010(3) 0.001(2)
C16 0.014(2) 0.017(2) 0.020(2) 0.0001(18) 0.0056(19) -0.0014(18)
C17 0.022(3) 0.017(2) 0.021(3) -0.0018(19) 0.006(2) 0.004(2)
C18 0.038(3) 0.017(3) 0.024(3) 0.002(2) 0.004(2) -0.004(2)
C19 0.027(3) 0.028(3) 0.025(3) 0.006(2) 0.006(2) 0.008(2)
C20 0.017(2) 0.036(3) 0.026(3) 0.004(2) 0.002(2) 0.000(2)
C21 0.021(3) 0.056(4) 0.037(4) 0.009(3) -0.007(3) -0.003(3)
C22 0.018(2) 0.027(3) 0.024(2) -0.002(2) 0.0009(19) -0.001(2)
C23 0.018(2) 0.021(2) 0.021(2) -0.005(2) 0.005(2) 0.001(2)
C24 0.021(3) 0.020(3) 0.032(3) -0.008(2) 0.002(2) -0.003(2)
C25 0.020(2) 0.018(2) 0.024(3) -0.001(2) 0.006(2) 0.002(2)
C26 0.024(3) 0.015(3) 0.033(3) 0.005(2) 0.008(2) 0.002(2)
C27 0.029(3) 0.030(3) 0.031(3) 0.006(2) 0.015(2) 0.003(2)
C28 0.017(2) 0.020(3) 0.020(3) 0.000(2) 0.005(2) 0.003(2)
C29 0.017(2) 0.024(3) 0.032(3) 0.000(2) 0.005(2) 0.006(2)
C30 0.030(3) 0.027(3) 0.027(3) -0.010(2) 0.003(2) 0.004(2)
C31 0.027(3) 0.019(3) 0.019(3) -0.001(2) 0.008(2) 0.000(2)
C32 0.031(3) 0.019(3) 0.021(3) 0.000(2) 0.009(2) -0.002(2)
C33 0.033(3) 0.031(3) 0.040(4) 0.013(3) 0.012(3) 0.010(3)
C34 0.047(3) 0.013(3) 0.023(3) 0.001(2) 0.012(3) 0.003(2)
C35 0.041(3) 0.016(3) 0.031(3) -0.003(2) 0.015(3) -0.006(2)
C36 0.061(4) 0.027(3) 0.045(4) 0.002(3) 0.023(3) -0.015(3)
C37 0.028(3) 0.024(3) 0.028(3) -0.004(2) 0.007(2) -0.012(2)
C38 0.027(3) 0.022(3) 0.025(3) -0.004(2) 0.010(2) -0.005(2)
C39 0.018(2) 0.029(3) 0.038(3) 0.011(2) -0.002(2) -0.002(2)
C40 0.033(3) 0.025(3) 0.021(3) 0.000(2) 0.010(2) 0.005(2)
C41 0.037(3) 0.035(3) 0.035(3) -0.002(3) 0.019(3) -0.002(3)
C42 0.059(4) 0.023(3) 0.035(3) -0.009(2) 0.018(3) 0.000(3)
C43 0.021(2) 0.035(4) 0.025(3) -0.006(2) 0.001(2) -0.004(2)
C44 0.042(3) 0.047(4) 0.023(3) 0.001(3) 0.000(2) 0.008(3)
C45 0.035(3) 0.044(4) 0.044(4) -0.024(3) 0.006(3) -0.012(3)
C46 0.015(2) 0.015(2) 0.021(3) 0.0004(19) -0.001(2) -0.0005(18)
C47 0.013(2) 0.018(2) 0.020(3) -0.0018(19) -0.002(2) 0.0018(19)
C48 0.020(2) 0.018(2) 0.018(2) -0.0001(19) 0.003(2) 0.002(2)
C49 0.021(3) 0.036(3) 0.022(3) -0.001(2) 0.002(2) 0.002(2)
C50 0.028(3) 0.044(4) 0.021(3) -0.007(2) 0.002(2) 0.011(3)
C51 0.028(3) 0.029(3) 0.033(3) -0.011(2) 0.002(2) 0.009(2)
C52 0.027(3) 0.017(3) 0.031(3) -0.004(2) 0.002(2) 0.002(2)
C53 0.024(2) 0.012(2) 0.026(3) -0.0037(19) 0.008(2) -0.002(2)
C54 0.025(3) 0.027(3) 0.036(3) -0.001(2) 0.003(2) -0.008(2)
C55 0.037(3) 0.036(4) 0.050(4) -0.014(3) 0.019(3) -0.016(3)
C56 0.048(4) 0.019(3) 0.046(4) -0.011(3) 0.029(3) -0.014(3)
C57 0.041(3) 0.019(3) 0.031(3) 0.004(2) 0.009(3) 0.000(2)
C58 0.026(3) 0.018(3) 0.031(3) -0.003(2) 0.009(2) -0.009(2)

loop_
_atom_type_symbol
_atom_type_scat_dispersion_real
_atom_type_scat_dispersion_imag
_atom_type_scat_Cromer_Mann_a1
_atom_type_scat_Cromer_Mann_b1
_atom_type_scat_Cromer_Mann_a2
_atom_type_scat_Cromer_Mann_b2
_atom_type_scat_Cromer_Mann_a3
_atom_type_scat_Cromer_Mann_b3
_atom_type_scat_Cromer_Mann_a4
_atom_type_scat_Cromer_Mann_b4
_atom_type_scat_Cromer_Mann_c
_atom_type_scat_source
C 0.0033 0.0016 2.3100 20.8439 1.0200 10.2075 1.5886 0.5687 0.8650 51.6512 0.2156 'International Tables Vol C 4.2.6.8 and 6.1.1.4'
H 0.0000 0.0000 0.4930 10.5109 0.3229 26.1257 0.1402 3.1424 0.0408 57.7998 0.0030 'International Tables Vol C 4.2.6.8 and 6.1.1.4'
N 0.0061 0.0033 12.2126 0.0057 3.1322 9.8933 2.0125 28.9975 1.1663 0.5826 -11.5290 'International Tables Vol C 4.2.6.8 and 6.1.1.4'
P 0.1023 0.0942 6.4345 1.9067 4.1791 27.1570 1.7800 0.5260 1.4908 68.1645 1.1149 'International Tables Vol C 4.2.6.8 and 6.1.1.4'
Co 0.3494 0.9721 12.2841 4.2791 7.3409 0.2784 4.0034 13.5359 2.3488 71.1692 1.0118 'International Tables Vol C 4.2.6.8 and 6.1.1.4'
Zr -2.9673 0.5597 17.8765 1.2762 10.9480 11.9160 5.4173 0.1176 3.6572 87.6627 2.0693 'International Tables Vol C 4.2.6.8 and 6.1.1.4'

loop_
_geom_angle_atom_site_label_1
_geom_angle_atom_site_label_2
_geom_angle_atom_site_label_3
_geom_angle
_geom_angle_publ_flag
Co1 Zr1 P1 46.02(3) yes
Co1 Zr1 P2 44.99(3) yes
P1 Zr1 P2 79.65(4) yes
Co1 Zr1 P3 172.47(4) yes
P1 Zr1 P3 128.31(4) yes
P2 Zr1 P3 133.80(4) yes
Co1 Zr1 N1 81.42(11) yes
P1 Zr1 N1 35.42(11) yes
P2 Zr1 N1 109.51(11) yes
P3 Zr1 N1 93.19(11) yes
Co1 Zr1 N2 79.37(10) yes
P1 Zr1 N2 107.94(11) yes
P2 Zr1 N2 34.38(10) yes
P3 Zr1 N2 99.86(11) yes
N1 Zr1 N2 125.98(16) yes
Co1 Zr1 N3 148.74(10) yes
P1 Zr1 N3 142.40(11) yes
P2 Zr1 N3 136.93(10) yes
P3 Zr1 N3 38.59(11) yes
N1 Zr1 N3 113.05(15) yes
Co1 Zr1 N4 47.19(11) yes
P1 Zr1 N4 77.50(12) yes
P2 Zr1 N4 74.00(11) yes
P3 Zr1 N4 139.93(12) yes
N1 Zr1 N4 103.68(16) yes
N2 Zr1 N3 109.28(15) yes
N2 Zr1 N4 98.97(16) yes
N3 Zr1 N4 101.58(16) yes
Zr1 Co1 P1 74.32(4) yes
Zr1 Co1 P2 75.83(4) yes
P1 Co1 P2 120.37(6) yes
Zr1 Co1 N4 52.16(12) yes
P1 Co1 N4 101.67(12) yes
P2 Co1 N4 98.77(13) yes
Zr1 Co1 C48 134.62(14) yes
P1 Co1 C48 121.96(14) yes
P2 Co1 C48 115.88(14) yes
N4 Co1 C48 82.46(19) yes
Zr1 P1 Co1 59.66(4) yes
Zr1 P1 N1 47.80(14) yes
Co1 P1 N1 107.44(15) yes
Zr1 P1 C10 125.16(17) yes
Co1 P1 C10 111.67(18) yes
N1 P1 C10 107.4(2) yes
Zr1 P1 C13 128.80(18) yes
Co1 P1 C13 119.36(16) yes
N1 P1 C13 107.0(2) yes
C10 P1 C13 103.4(2) yes
Zr1 P2 Co1 59.18(3) yes
Zr1 P2 N2 45.42(12) yes
Co1 P2 N2 104.61(13) yes
Zr1 P2 C25 129.13(17) yes
Co1 P2 C25 120.50(17) yes
N2 P2 C25 107.2(2) yes
Zr1 P2 C28 125.76(16) yes
Co1 P2 C28 114.57(16) yes
N2 P2 C28 107.9(2) yes
C25 P2 C28 101.5(2) yes
Zr1 P3 N3 53.56(14) yes
Zr1 P3 C40 121.73(18) yes
N3 P3 C40 111.1(2) yes
Zr1 P3 C43 130.28(18) yes
N3 P3 C43 112.6(2) yes
C40 P3 C43 107.9(2) yes
P1 N1 Zr1 96.79(18) yes
P1 N1 C1 125.4(3) yes
Zr1 N1 C1 136.5(3) yes
P2 N2 Zr1 100.19(17) yes
P2 N2 C16 128.9(3) yes
Zr1 N2 C16 128.3(3) yes
P3 N3 Zr1 87.85(17) yes
P3 N3 C31 129.1(3) yes
Zr1 N3 C31 141.1(3) yes
Co1 N4 Zr1 80.65(15) yes
Co1 N4 C46 116.5(3) yes
Zr1 N4 C46 162.6(4) yes
N1 C1 C2 118.8(4) yes
N1 C1 C8 122.7(4) yes
C2 C1 C8 118.6(4) yes
C1 C2 C3 123.2(5) yes
C1 C2 C4 119.9(5) yes
C3 C2 C4 116.9(5) yes
C2 C3 H31 111.1 no
C2 C3 H32 110.9 no
H31 C3 H32 108.1 no
C2 C3 H33 109.9 no
H31 C3 H33 108.7 no
H32 C3 H33 108.0 no
C2 C4 C5 122.0(5) yes
C2 C4 H41 118.2 no
C5 C4 H41 119.7 no
C4 C5 C6 121.4(6) yes
C4 C5 C7 117.6(5) yes
C6 C5 C7 121.0(6) yes
C5 C6 H61 110.1 no
C5 C6 H62 110.9 no
H61 C6 H62 108.6 no
C5 C6 H63 109.3 no
H61 C6 H63 108.9 no
H62 C6 H63 109.0 no
C5 C7 C8 122.6(5) yes
C5 C7 H71 119.7 no
C8 C7 H71 117.7 no
C1 C8 C7 119.1(5) yes
C1 C8 C9 124.4(5) yes
C7 C8 C9 116.4(5) yes
C8 C9 H91 109.1 no
C8 C9 H92 111.0 no
H91 C9 H92 108.6 no
C8 C9 H93 110.8 no
H91 C9 H93 108.2 no
H92 C9 H93 109.2 no
P1 C10 C11 111.5(3) yes
P1 C10 C12 112.5(4) yes
C11 C10 C12 108.7(4) yes
P1 C10 H101 107.9 no
C11 C10 H101 107.7 no
C12 C10 H101 108.3 no
C10 C11 H111 110.9 no
C10 C11 H112 110.1 no
H111 C11 H112 108.4 no
C10 C11 H113 110.1 no
H111 C11 H113 108.8 no
H112 C11 H113 108.5 no
C10 C12 H121 110.1 no
C10 C12 H122 110.4 no
H121 C12 H122 108.4 no
C10 C12 H123 110.5 no
H121 C12 H123 107.9 no
H122 C12 H123 109.5 no
P1 C13 C14 116.2(4) yes
P1 C13 C15 115.8(4) yes
C14 C13 C15 109.0(4) yes
P1 C13 H131 103.7 no
C14 C13 H131 106.2 no
C15 C13 H131 104.9 no
C13 C14 H141 111.6 no
C13 C14 H142 108.1 no
H141 C14 H142 108.9 no
C13 C14 H143 108.6 no
H141 C14 H143 110.3 no
H142 C14 H143 109.2 no
C13 C15 H151 110.1 no
C13 C15 H152 108.1 no
H151 C15 H152 109.9 no
C13 C15 H153 108.8 no
H151 C15 H153 110.2 no
H152 C15 H153 109.7 no
N2 C16 C17 121.5(4) yes
N2 C16 C23 120.3(4) yes
C17 C16 C23 118.0(4) yes
C16 C17 C18 122.6(5) yes
C16 C17 C19 120.3(5) yes
C18 C17 C19 117.1(5) yes
C17 C18 H181 109.7 no
C17 C18 H182 109.0 no
H181 C18 H182 108.7 no
C17 C18 H183 110.6 no
H181 C18 H183 108.9 no
H182 C18 H183 110.0 no
C17 C19 C20 122.2(5) yes
C17 C19 H191 117.9 no
C20 C19 H191 119.9 no
C19 C20 C21 121.3(5) yes
C19 C20 C22 117.4(5) yes
C21 C20 C22 121.2(5) yes
C20 C21 H211 110.4 no
C20 C21 H212 109.9 no
H211 C21 H212 108.2 no
C20 C21 H213 110.5 no
H211 C21 H213 109.3 no
H212 C21 H213 108.4 no
C20 C22 C23 122.1(5) yes
C20 C22 H221 118.3 no
C23 C22 H221 119.6 no
C16 C23 C22 119.9(5) yes
C16 C23 C24 123.1(4) yes
C22 C23 C24 116.9(5) yes
C23 C24 H241 110.8 no
C23 C24 H242 112.1 no
H241 C24 H242 108.0 no
C23 C24 H243 109.1 no
H241 C24 H243 108.7 no
H242 C24 H243 108.1 no
P2 C25 C26 113.1(3) yes
P2 C25 C27 114.6(4) yes
C26 C25 C27 108.0(4) yes
P2 C25 H251 105.4 no
C26 C25 H251 109.0 no
C27 C25 H251 106.3 no
C25 C26 H261 111.3 no
C25 C26 H262 108.8 no
H261 C26 H262 108.0 no
C25 C26 H263 110.3 no
H261 C26 H263 109.2 no
H262 C26 H263 109.2 no
C25 C27 H271 109.9 no
C25 C27 H272 108.7 no
H271 C27 H272 108.9 no
C25 C27 H273 110.7 no
H271 C27 H273 109.3 no
H272 C27 H273 109.4 no
P2 C28 C29 115.0(4) yes
P2 C28 C30 114.5(4) yes
C29 C28 C30 111.2(4) yes
P2 C28 H281 105.0 no
C29 C28 H281 104.6 no
C30 C28 H281 105.3 no
C28 C29 H291 110.8 no
C28 C29 H292 110.9 no
H291 C29 H292 108.1 no
C28 C29 H293 110.7 no
H291 C29 H293 108.1 no
H292 C29 H293 108.2 no
C28 C30 H301 110.6 no
C28 C30 H302 111.3 no
H301 C30 H302 107.4 no
C28 C30 H303 111.5 no
H301 C30 H303 107.1 no
H302 C30 H303 108.8 no
N3 C31 C32 123.6(4) yes
N3 C31 C38 118.0(4) yes
C32 C31 C38 118.3(5) yes
C31 C32 C33 122.9(5) yes
C31 C32 C34 119.2(5) yes
C33 C32 C34 117.8(5) yes
C32 C33 H331 109.5 no
C32 C33 H332 112.0 no
H331 C33 H332 108.0 no
C32 C33 H333 110.5 no
H331 C33 H333 107.4 no
H332 C33 H333 109.4 no
C32 C34 C35 123.2(5) yes
C32 C34 H341 118.2 no
C35 C34 H341 118.6 no
C34 C35 C36 122.3(5) yes
C34 C35 C37 117.4(5) yes
C36 C35 C37 120.3(5) yes
C35 C36 H361 110.4 no
C35 C36 H362 109.8 no
H361 C36 H362 107.8 no
C35 C36 H363 111.6 no
H361 C36 H363 109.2 no
H362 C36 H363 108.0 no
C35 C37 C38 122.2(5) yes
C35 C37 H371 119.1 no
C38 C37 H371 118.7 no
C31 C38 C37 119.6(5) yes
C31 C38 C39 121.5(5) yes
C37 C38 C39 118.8(5) yes
C38 C39 H391 110.4 no
C38 C39 H392 111.6 no
H391 C39 H392 109.0 no
C38 C39 H393 109.2 no
H391 C39 H393 108.2 no
H392 C39 H393 108.3 no
P3 C40 C41 119.3(4) yes
P3 C40 C42 112.1(4) yes
C41 C40 C42 108.8(5) yes
P3 C40 H401 104.4 no
C41 C40 H401 105.9 no
C42 C40 H401 105.2 no
C40 C41 H411 111.6 no
C40 C41 H412 108.9 no
H411 C41 H412 107.8 no
C40 C41 H413 110.2 no
H411 C41 H413 109.1 no
H412 C41 H413 109.2 no
C40 C42 H421 108.4 no
C40 C42 H422 111.0 no
H421 C42 H422 109.6 no
C40 C42 H423 109.1 no
H421 C42 H423 108.8 no
H422 C42 H423 109.8 no
P3 C43 C44 117.5(4) yes
P3 C43 C45 110.7(4) yes
C44 C43 C45 110.3(5) yes
P3 C43 H431 105.6 no
C44 C43 H431 106.2 no
C45 C43 H431 105.8 no
C43 C44 H441 110.7 no
C43 C44 H442 107.5 no
H441 C44 H442 109.0 no
C43 C44 H443 110.0 no
H441 C44 H443 109.9 no
H442 C44 H443 109.7 no
C43 C45 H451 109.9 no
C43 C45 H452 108.8 no
H451 C45 H452 109.6 no
C43 C45 H453 109.8 no
H451 C45 H453 109.3 no
H452 C45 H453 109.5 no
N4 C46 C47 116.9(4) yes
N4 C46 C53 123.5(5) yes
C47 C46 C53 119.6(4) yes
C46 C47 C48 115.0(4) yes
C46 C47 C52 125.2(5) yes
C48 C47 C52 119.5(5) yes
C47 C48 Co1 108.6(3) yes
C47 C48 C49 117.9(5) yes
Co1 C48 C49 132.1(4) yes
C48 C49 C50 120.9(5) yes
C48 C49 H491 119.0 no
C50 C49 H491 120.0 no
C49 C50 C51 120.0(5) yes
C49 C50 H501 119.6 no
C51 C50 H501 120.3 no
C50 C51 C52 120.8(5) yes
C50 C51 H511 120.2 no
C52 C51 H511 119.0 no
C47 C52 C51 120.6(5) yes
C47 C52 H521 120.2 no
C51 C52 H521 119.2 no
C46 C53 C54 119.5(5) yes
C46 C53 C58 122.1(4) yes
C54 C53 C58 118.3(5) yes
C53 C54 C55 120.9(6) yes
C53 C54 H541 119.1 no
C55 C54 H541 120.0 no
C54 C55 C56 119.7(6) yes
C54 C55 H551 119.0 no
C56 C55 H551 121.2 no
C55 C56 C57 120.6(6) yes
C55 C56 H561 119.5 no
C57 C56 H561 119.8 no
C56 C57 C58 119.0(5) yes
C56 C57 H571 121.1 no
C58 C57 H571 119.8 no
C57 C58 C53 121.4(5) yes
C57 C58 H581 119.5 no
C53 C58 H581 119.1 no

loop_
_geom_bond_atom_site_label_1
_geom_bond_atom_site_label_2
_geom_bond_distance
_geom_bond_publ_flag
Zr1 Co1 2.6166(9) yes
Zr1 P1 2.9189(14) yes
Zr1 P2 2.9541(12) yes
Zr1 P3 2.6934(15) yes
Zr1 N1 2.178(4) yes
Zr1 N2 2.138(3) yes
Zr1 N3 2.168(4) yes
Zr1 N4 2.094(4) yes
Co1 P1 2.1814(14) yes
Co1 P2 2.1539(13) yes
Co1 N4 1.945(4) yes
Co1 C48 2.079(5) yes
P1 N1 1.703(4) yes
P1 C10 1.878(5) yes
P1 C13 1.858(5) yes
P2 N2 1.695(4) yes
P2 C25 1.840(5) yes
P2 C28 1.865(5) yes
P3 N3 1.681(4) yes
P3 C40 1.847(5) yes
P3 C43 1.856(5) yes
N1 C1 1.430(6) yes
N2 C16 1.454(6) yes
N3 C31 1.435(6) yes
N4 C46 1.315(6) yes
C1 C2 1.405(7) yes
C1 C8 1.411(7) yes
C2 C3 1.497(7) yes
C2 C4 1.395(7) yes
C3 H31 0.955 no
C3 H32 0.955 no
C3 H33 0.964 no
C4 C5 1.393(8) yes
C4 H41 0.927 no
C5 C6 1.509(8) yes
C5 C7 1.373(8) yes
C6 H61 0.967 no
C6 H62 0.959 no
C6 H63 0.959 no
C7 C8 1.407(7) yes
C7 H71 0.942 no
C8 C9 1.496(7) yes
C9 H91 0.951 no
C9 H92 0.957 no
C9 H93 0.964 no
C10 C11 1.520(8) yes
C10 C12 1.533(8) yes
C10 H101 0.982 no
C11 H111 0.948 no
C11 H112 0.969 no
C11 H113 0.975 no
C12 H121 0.956 no
C12 H122 0.956 no
C12 H123 0.965 no
C13 C14 1.528(7) yes
C13 C15 1.548(8) yes
C13 H131 0.983 no
C14 H141 0.972 no
C14 H142 0.961 no
C14 H143 0.969 no
C15 H151 0.970 no
C15 H152 0.964 no
C15 H153 0.964 no
C16 C17 1.406(7) yes
C16 C23 1.404(7) yes
C17 C18 1.500(7) yes
C17 C19 1.393(7) yes
C18 H181 0.960 no
C18 H182 0.964 no
C18 H183 0.971 no
C19 C20 1.379(8) yes
C19 H191 0.924 no
C20 C21 1.502(8) yes
C20 C22 1.391(8) yes
C21 H211 0.955 no
C21 H212 0.955 no
C21 H213 0.954 no
C22 C23 1.398(7) yes
C22 H221 0.927 no
C23 C24 1.510(7) yes
C24 H241 0.964 no
C24 H242 0.958 no
C24 H243 0.953 no
C25 C26 1.534(7) yes
C25 C27 1.527(7) yes
C25 H251 0.985 no
C26 H261 0.970 no
C26 H262 0.963 no
C26 H263 0.954 no
C27 H271 0.957 no
C27 H272 0.965 no
C27 H273 0.949 no
C28 C29 1.514(7) yes
C28 C30 1.545(7) yes
C28 H281 0.972 no
C29 H291 0.970 no
C29 H292 0.962 no
C29 H293 0.966 no
C30 H301 0.962 no
C30 H302 0.948 no
C30 H303 0.952 no
C31 C32 1.407(7) yes
C31 C38 1.419(7) yes
C32 C33 1.505(7) yes
C32 C34 1.397(7) yes
C33 H331 0.961 no
C33 H332 0.966 no
C33 H333 0.966 no
C34 C35 1.376(8) yes
C34 H341 0.936 no
C35 C36 1.500(8) yes
C35 C37 1.382(8) yes
C36 H361 0.959 no
C36 H362 0.949 no
C36 H363 0.963 no
C37 C38 1.400(7) yes
C37 H371 0.937 no
C38 C39 1.489(7) yes
C39 H391 0.944 no
C39 H392 0.960 no
C39 H393 0.959 no
C40 C41 1.524(8) yes
C40 C42 1.526(8) yes
C40 H401 0.977 no
C41 H411 0.970 no
C41 H412 0.958 no
C41 H413 0.949 no
C42 H421 0.960 no
C42 H422 0.974 no
C42 H423 0.961 no
C43 C44 1.521(8) yes
C43 C45 1.533(8) yes
C43 H431 0.970 no
C44 H441 0.962 no
C44 H442 0.961 no
C44 H443 0.961 no
C45 H451 0.964 no
C45 H452 0.957 no
C45 H453 0.963 no
C46 C47 1.447(7) yes
C46 C53 1.486(7) yes
C47 C48 1.431(7) yes
C47 C52 1.396(7) yes
C48 C49 1.406(7) yes
C49 C50 1.383(8) yes
C49 H491 0.929 no
C50 C51 1.383(9) yes
C50 H501 0.937 no
C51 C52 1.369(8) yes
C51 H511 0.935 no
C52 H521 0.922 no
C53 C54 1.391(7) yes
C53 C58 1.385(8) yes
C54 C55 1.391(8) yes
C54 H541 0.931 no
C55 C56 1.376(10) yes
C55 H551 0.934 no
C56 C57 1.385(8) yes
C56 H561 0.942 no
C57 C58 1.394(7) yes
C57 H571 0.932 no
C58 H581 0.930 no
